data_1530767
loop_
_publ_author_name
'Simonov, M.A.'
'Belokoneva, E.L.'
'Egorov-Tismenko, Yu.K.'
'Belov, N.V.'

_publ_section_title
;
 The crystal structures of natural rhodonite Ca Mn4 (Si5 O15) and
 synthetic Na H Cd4 (Ge5 O15) and Li H Cd4 (Ge5 O15)
;
_journal_name_full 'Doklady Akademii Nauk SSSR'
_journal_page_first 586
_journal_page_last 589
_journal_volume 234
_journal_year 1977
_chemical_formula_sum 'Ca Mn4 O15 Si5'
_chemical_name_systematic 'Ca Mn4 (Si O3)5'
_space_group_IT_number 2
_symmetry_space_group_name_Hall '-P 1'
_symmetry_space_group_name_H-M 'P -1'
_cell_angle_alpha 92.355
_cell_angle_beta 93.948
_cell_angle_gamma 105.665
_cell_formula_units_Z 2
_cell_length_a 7.6816
_cell_length_b 11.818
_cell_length_c 6.7073
_cell_volume 583.759
_citation_journal_id_ASTM DANKAS
_cod_data_source_file Simonov_DANKAS_1977_220.cif
_cod_data_source_block Ca1Mn4O15Si5
_cod_original_cell_volume 583.7588
_cod_original_formula_sum 'Ca1 Mn4 O15 Si5'
_cod_database_code 1530767

loop_
_symmetry_equiv_pos_as_xyz
x,y,z
-x,-y,-z

loop_
_atom_site_label
_atom_site_type_symbol
_atom_site_fract_x
_atom_site_fract_y
_atom_site_fract_z
_atom_site_occupancy
_atom_site_U_iso_or_equiv
Ca1 Ca+2 0.0457 0.6938 0.6389 1 0.0
O2 O-2 0.843 0.041 0.943 1 0.0
O5 O-2 0.398 0.438 0.807 1 0.0
O14 O-2 0.548 0.098 0.805 1 0.0
Mn3 Mn+2 0.4916 0.27 0.8109 1 0.0
O6 O-2 0.197 0.132 0.737 1 0.0
O7 O-2 0.055 0.436 0.701 1 0.0
Si1 Si+4 0.2191 0.1246 0.4956 1 0.0
Si5 Si+4 0.9263 0.3466 0.845 1 0.0
O9 O-2 0.954 0.677 0.963 1 0.0
O1 O-2 0.861 0.222 0.702 1 0.0
O3 O-2 0.601 0.731 0.895 1 0.0
O10 O-2 0.322 0.815 0.744 1 0.0
Si4 Si+4 0.7446 0.0891 0.7538 1 0.0
Si3 Si+4 0.461 0.7393 0.7092 1 0.0
Si2 Si+4 0.2687 0.4701 0.6375 1 0.0
O12 O-2 0.748 0.389 0.886 1 0.0
O13 O-2 0.934 0.852 0.659 1 0.0
O15 O-2 0.582 0.779 0.515 1 0.0
Mn4 Mn+2 0.3018 0.9767 0.7967 1 0.0
Mn2 Mn+2 0.6827 0.5548 0.8748 1 0.0
O11 O-2 0.746 0.587 0.585 1 0.0
O8 O-2 0.256 0.996 0.446 1 0.0
O4 O-2 0.319 0.614 0.63 1 0.0
Mn1 Mn+2 0.8819 0.8517 0.9697 1 0.0
